data_7229019
loop_
_publ_author_name
'Chennaiah, Ande'
'Bhowmick, Srijita'
'Vankar, Yashwant D.'

_publ_section_title
;
 Conversion of glycals into vicinal-1,2-diazides and 1,2-(or
 2,1)-azidoacetates using hypervalent iodine reagents and Me3SiN3.
 Application in the synthesis of N-glycopeptides, pseudo-trisaccharides
 and an iminosugar
;
_journal_issue 66
_journal_name_full 'RSC Adv.'
_journal_page_first 41755
_journal_paper_doi 10.1039/C7RA08637G
_journal_volume 7
_journal_year 2017
_chemical_absolute_configuration unknown
_chemical_formula_moiety 'C27 H28 N6 O4'
_chemical_formula_sum 'C27 H28 N6 O4'
_chemical_formula_weight 500.55
_chemical_name_common 'Galctose diazide'
_chemical_name_systematic
;
 ? 
;
_space_group_crystal_system monoclinic
_space_group_IT_number 4
_space_group_name_Hall 'P 2yb'
_space_group_name_H-M_alt 'P 1 21 1'
_symmetry_space_group_name_Hall 'P 2yb'
_symmetry_space_group_name_H-M 'P 1 21 1'
_atom_sites_solution_hydrogens geom
_audit_creation_date 2017-05-17
_audit_creation_method
;
Olex2 1.2
(compiled 2016.11.30 svn.r3356 for OlexSys, GUI svn.r5337)
;
_audit_update_record
;
2017-06-01 deposited with the CCDC.
2017-08-22 downloaded from the CCDC.
;
_cell_angle_alpha 90
_cell_angle_beta 108.166(2)
_cell_angle_gamma 90
_cell_formula_units_Z 2
_cell_length_a 10.8746(7)
_cell_length_b 9.3560(6)
_cell_length_c 12.7699(9)
_cell_measurement_reflns_used 4239
_cell_measurement_temperature 273(2)
_cell_measurement_theta_max 27.82
_cell_measurement_theta_min 2.75
_cell_volume 1234.49(14)
_computing_cell_refinement 'SAINT v8.34A (Bruker, 2013)'
_computing_data_reduction 'SAINT v8.34A (Bruker, 2013)'
_computing_molecular_graphics 'Olex2 (Dolomanov et al., 2009)'
_computing_publication_material 'Olex2 (Dolomanov et al., 2009)'
_computing_structure_refinement 'ShelXL (Sheldrick, 2015)'
_computing_structure_solution 'SHELXS-97 (Sheldrick, 2008)'
_diffrn_ambient_temperature 273.15
_diffrn_measured_fraction_theta_full 0.999
_diffrn_measured_fraction_theta_max 0.996
_diffrn_measurement_device_type 'Bruker APEX-II CCD'
_diffrn_measurement_method '\f and \w scans'
_diffrn_radiation_monochromator graphite
_diffrn_radiation_type MoK\a
_diffrn_radiation_wavelength 0.71073
_diffrn_reflns_av_R_equivalents 0.0422
_diffrn_reflns_av_unetI/netI 0.0882
_diffrn_reflns_Laue_measured_fraction_full 0.999
_diffrn_reflns_Laue_measured_fraction_max 0.996
_diffrn_reflns_limit_h_max 14
_diffrn_reflns_limit_h_min -14
_diffrn_reflns_limit_k_max 12
_diffrn_reflns_limit_k_min -12
_diffrn_reflns_limit_l_max 17
_diffrn_reflns_limit_l_min -15
_diffrn_reflns_number 12546
_diffrn_reflns_point_group_measured_fraction_full 0.996
_diffrn_reflns_point_group_measured_fraction_max 0.988
_diffrn_reflns_theta_full 25.242
_diffrn_reflns_theta_max 28.342
_diffrn_reflns_theta_min 1.971
_diffrn_standards_number 0
_exptl_absorpt_coefficient_mu 0.093
_exptl_absorpt_correction_T_max 0.985
_exptl_absorpt_correction_T_min 0.981
_exptl_absorpt_correction_type empirical
_exptl_absorpt_process_details
;
SADABS-2014/4 (Bruker,2014/4) was used for absorption correction.
wR2(int) was 0.1277 before and 0.0538 after correction.
The Ratio of minimum to maximum transmission is 0.8084.
The \l/2 correction factor is 0.00150.
;
_exptl_crystal_colour Colourless
_exptl_crystal_density_diffrn 1.347
_exptl_crystal_density_method 'not measured'
_exptl_crystal_description Needle
_exptl_crystal_F_000 528.0
_exptl_crystal_size_max .2
_exptl_crystal_size_mid .18
_exptl_crystal_size_min .16
_refine_diff_density_max 0.269
_refine_diff_density_min -0.294
_refine_diff_density_rms 0.062
_refine_ls_abs_structure_details
;
 Flack x determined using 1450 quotients [(I+)-(I-)]/[(I+)+(I-)]
 (Parsons, Flack and Wagner, Acta Cryst. B69 (2013) 249-259).
;
_refine_ls_abs_structure_Flack -0.3(7)
_refine_ls_extinction_method none
_refine_ls_goodness_of_fit_ref 1.032
_refine_ls_hydrogen_treatment constr
_refine_ls_matrix_type full
_refine_ls_number_parameters 298
_refine_ls_number_reflns 6100
_refine_ls_number_restraints 1
_refine_ls_restrained_S_all 1.032
_refine_ls_R_factor_all 0.1039
_refine_ls_R_factor_gt 0.0572
_refine_ls_shift/su_max 0.000
_refine_ls_shift/su_mean 0.000
_refine_ls_structure_factor_coef Fsqd
_refine_ls_weighting_details 'w=1/[\s^2^(Fo^2^)+(0.0646P)^2^] where P=(Fo^2^+2Fc^2^)/3'
_refine_ls_weighting_scheme calc
_refine_ls_wR_factor_gt 0.1111
_refine_ls_wR_factor_ref 0.1351
_reflns_Friedel_coverage 0.872
_reflns_Friedel_fraction_full 0.991
_reflns_Friedel_fraction_max 0.979
_reflns_number_gt 4257
_reflns_number_total 6100
_reflns_threshold_expression 'I > 2\s(I)'
_cod_data_source_file c7ra08637g2.cif
_cod_data_source_block 28augb_0m
_cod_database_code 7229019
_shelx_shelxl_version_number 2016/6
_shelx_space_group_comment
;
The symmetry employed for this shelxl refinement is uniquely defined
by the following loop, which should always be used as a source of
symmetry information in preference to the above space-group names.
They are only intended as comments.
;
_shelx_estimated_absorpt_t_max 0.985
_shelx_estimated_absorpt_t_min 0.981
_olex2_refinement_description
;
1. Fixed Uiso
 At 1.2 times of:
  All C(H) groups, All C(H,H) groups
2.a Ternary CH refined with riding coordinates:
 C23(H23), C21(H21), C22(H22), C20(H20), C19(H19)
2.b Secondary CH2 refined with riding coordinates:
 C011(H01A,H01B), C012(H01C,H01D), C016(H01E,H01F), C024(H02A,H02B)
2.c Aromatic/amide H refined with riding coordinates:
 C12(H12), C11(H11), C10(H10), C9(H9), C8(H8), C17(H17), C16(H16), C15(H15),
 C13(H13), C18(H18), C4(H4), C5(H5), C1(H1), C2(H2), C3(H3)
2.d Fitted hexagon refined as free rotating group:
 C7(C12,C11,C10,C9,C8), C17(C16,C15,C14,C13,C18), C4(C5,C6,C1,C2,C3)
;
_olex2_submission_special_instructions 'No special instructions were received'

loop_
_space_group_symop_operation_xyz
'x, y, z'
'-x, y+1/2, -z'

loop_
_atom_site_label
_atom_site_type_symbol
_atom_site_fract_x
_atom_site_fract_y
_atom_site_fract_z
_atom_site_U_iso_or_equiv
_atom_site_adp_type
_atom_site_occupancy
_atom_site_site_symmetry_order
_atom_site_calc_flag
_atom_site_refinement_flags_posn
O1 O 1.0632(2) 0.2130(3) 0.8074(2) 0.0232(6) Uani 1 1 d .
O3 O 0.7884(2) 0.0647(3) 1.07046(19) 0.0187(6) Uani 1 1 d .
O2 O 1.0181(2) -0.0119(3) 1.0047(2) 0.0192(6) Uani 1 1 d .
O4 O 0.8528(2) -0.0886(3) 0.7841(2) 0.0209(6) Uani 1 1 d .
N2 N 0.5997(3) -0.0308(4) 0.6422(3) 0.0270(8) Uani 1 1 d .
N4 N 0.6259(3) -0.1503(3) 0.9435(3) 0.0264(8) Uani 1 1 d .
N1 N 0.6264(3) -0.0312(4) 0.7433(3) 0.0257(8) Uani 1 1 d .
C7 C 1.20215(17) -0.0346(2) 1.16956(18) 0.0193(8) Uani 1 1 d .
C12 C 1.23076(19) -0.0951(3) 1.27383(18) 0.0234(8) Uani 1 1 d G
H12 H 1.168251 -0.097292 1.309610 0.028 Uiso 1 1 calc R
C11 C 1.3528(2) -0.1523(3) 1.32463(16) 0.0284(9) Uani 1 1 d G
H11 H 1.371954 -0.192806 1.394395 0.034 Uiso 1 1 calc R
C10 C 1.44624(17) -0.1490(3) 1.27116(19) 0.0275(9) Uani 1 1 d G
H10 H 1.527896 -0.187294 1.305149 0.033 Uiso 1 1 calc R
C9 C 1.41763(19) -0.0885(3) 1.16689(19) 0.0284(9) Uani 1 1 d G
H9 H 1.480137 -0.086268 1.131117 0.034 Uiso 1 1 calc R
C8 C 1.2956(2) -0.0313(3) 1.11609(15) 0.0226(8) Uani 1 1 d G
H8 H 1.276435 0.009247 1.046330 0.027 Uiso 1 1 calc R
C23 C 0.7479(3) -0.1041(4) 0.9254(3) 0.0189(8) Uani 1 1 d .
H23 H 0.817322 -0.167150 0.968340 0.023 Uiso 1 1 calc R
C011 C 1.0697(3) 0.0297(4) 1.1180(3) 0.0236(9) Uani 1 1 d .
H01A H 1.012027 -0.002062 1.157911 0.028 Uiso 1 1 calc R
H01B H 1.075532 0.133021 1.122953 0.028 Uiso 1 1 calc R
C012 C 1.1921(3) 0.2353(4) 0.8039(3) 0.0243(9) Uani 1 1 d .
H01C H 1.249108 0.166800 0.852585 0.029 Uiso 1 1 calc R
H01D H 1.220193 0.330113 0.831947 0.029 Uiso 1 1 calc R
C21 C 0.9170(3) 0.0787(4) 0.9406(3) 0.0183(8) Uani 1 1 d .
H21 H 0.941473 0.178617 0.958917 0.022 Uiso 1 1 calc R
C22 C 0.7869(3) 0.0497(4) 0.9600(3) 0.0178(8) Uani 1 1 d .
H22 H 0.721574 0.114414 0.913555 0.021 Uiso 1 1 calc R
C016 C 0.7792(4) 0.2101(4) 1.1027(3) 0.0252(9) Uani 1 1 d .
H01E H 0.702739 0.254893 1.052977 0.030 Uiso 1 1 calc R
H01F H 0.854613 0.263600 1.100241 0.030 Uiso 1 1 calc R
C20 C 0.8996(3) 0.0539(4) 0.8186(3) 0.0204(8) Uani 1 1 d .
H20 H 0.836174 0.122885 0.775273 0.025 Uiso 1 1 calc R
N5 N 0.5441(3) -0.0555(4) 0.9333(3) 0.0285(8) Uani 1 1 d .
C17 C 0.7540(2) 0.1964(3) 1.43065(15) 0.0311(10) Uani 1 1 d .
H17 H 0.748258 0.192118 1.501748 0.037 Uiso 1 1 calc R
C16 C 0.64315(19) 0.1816(3) 1.3405(2) 0.0317(10) Uani 1 1 d G
H16 H 0.563313 0.167330 1.351241 0.038 Uiso 1 1 calc R
C15 C 0.65167(17) 0.1880(3) 1.23421(17) 0.0272(9) Uani 1 1 d G
H15 H 0.577536 0.178068 1.173876 0.033 Uiso 1 1 calc R
C14 C 0.7710(2) 0.2093(3) 1.21812(14) 0.0214(8) Uani 1 1 d G
C13 C 0.88181(17) 0.2241(3) 1.30829(18) 0.0246(9) Uani 1 1 d G
H13 H 0.961651 0.238383 1.297522 0.030 Uiso 1 1 calc R
C18 C 0.8733(2) 0.2177(3) 1.41456(15) 0.0315(9) Uani 1 1 d G
H18 H 0.947430 0.227645 1.474888 0.038 Uiso 1 1 calc R
C024 C 1.0225(4) 0.0693(4) 0.7886(3) 0.0226(8) Uani 1 1 d .
H02A H 1.088734 0.005991 0.833574 0.027 Uiso 1 1 calc R
H02B H 1.006920 0.044612 0.711782 0.027 Uiso 1 1 calc R
C4 C 1.2585(2) 0.0828(2) 0.5506(2) 0.0293(10) Uani 1 1 d .
H4 H 1.284606 -0.002806 0.527242 0.035 Uiso 1 1 calc R
C5 C 1.2453(2) 0.0929(2) 0.65519(18) 0.0236(9) Uani 1 1 d G
H5 H 1.262640 0.014009 0.701795 0.028 Uiso 1 1 calc R
C6 C 1.2062(2) 0.2209(3) 0.69011(15) 0.0206(8) Uani 1 1 d G
C1 C 1.1803(2) 0.3389(2) 0.62045(19) 0.0241(9) Uani 1 1 d G
H1 H 1.154186 0.424536 0.643814 0.029 Uiso 1 1 calc R
C2 C 1.1935(3) 0.3288(2) 0.51587(18) 0.0298(9) Uani 1 1 d G
H2 H 1.176152 0.407724 0.469261 0.036 Uiso 1 1 calc R
C3 C 1.2326(3) 0.2008(3) 0.48095(15) 0.0295(10) Uani 1 1 d G
H3 H 1.241362 0.194055 0.410973 0.035 Uiso 1 1 calc R
N3 N 0.5660(4) -0.0179(5) 0.5499(3) 0.0474(11) Uani 1 1 d .
N6 N 0.4617(4) 0.0192(5) 0.9285(3) 0.0450(10) Uani 1 1 d .
C19 C 0.7356(3) -0.1224(4) 0.8039(3) 0.0211(8) Uani 1 1 d .
H19 H 0.713605 -0.222205 0.782921 0.025 Uiso 1 1 calc R

loop_
_atom_site_aniso_label
_atom_site_aniso_U_11
_atom_site_aniso_U_22
_atom_site_aniso_U_33
_atom_site_aniso_U_23
_atom_site_aniso_U_13
_atom_site_aniso_U_12
O1 0.0253(13) 0.0191(13) 0.0306(15) 0.0003(12) 0.0165(11) -0.0019(12)
O3 0.0232(13) 0.0162(13) 0.0192(14) -0.0006(11) 0.0101(11) 0.0004(11)
O2 0.0214(13) 0.0180(13) 0.0175(13) -0.0022(11) 0.0053(11) 0.0004(11)
O4 0.0232(13) 0.0191(13) 0.0219(14) -0.0035(11) 0.0090(11) -0.0034(11)
N2 0.0186(16) 0.036(2) 0.024(2) -0.0004(16) 0.0039(14) -0.0011(15)
N4 0.0203(16) 0.0278(18) 0.031(2) 0.0013(15) 0.0073(15) -0.0034(15)
N1 0.0252(18) 0.0318(19) 0.0173(17) 0.0017(15) 0.0025(14) 0.0048(15)
C7 0.0172(18) 0.0170(17) 0.023(2) -0.0066(16) 0.0043(15) -0.0047(15)
C12 0.0222(19) 0.025(2) 0.026(2) -0.0014(18) 0.0111(17) -0.0037(17)
C11 0.027(2) 0.030(2) 0.024(2) 0.0030(18) 0.0024(18) -0.0032(18)
C10 0.0163(18) 0.030(2) 0.031(2) -0.0038(18) 0.0001(17) 0.0011(17)
C9 0.024(2) 0.035(2) 0.029(2) -0.008(2) 0.0114(18) -0.0009(19)
C8 0.023(2) 0.025(2) 0.020(2) -0.0029(17) 0.0071(16) -0.0039(17)
C23 0.0157(17) 0.0208(18) 0.020(2) -0.0001(16) 0.0053(15) -0.0011(15)
C011 0.023(2) 0.025(2) 0.023(2) -0.0021(17) 0.0089(17) 0.0011(17)
C012 0.022(2) 0.025(2) 0.027(2) -0.0020(18) 0.0102(16) -0.0028(17)
C21 0.0217(18) 0.0144(17) 0.0191(19) -0.0010(15) 0.0068(15) -0.0003(15)
C22 0.0184(18) 0.0185(19) 0.0164(19) 0.0021(15) 0.0051(14) 0.0032(15)
C016 0.035(2) 0.018(2) 0.026(2) 0.0014(18) 0.0143(17) 0.0036(18)
C20 0.0238(19) 0.0170(18) 0.0209(19) 0.0016(16) 0.0074(16) 0.0011(16)
N5 0.0210(18) 0.040(2) 0.0254(19) 0.0022(15) 0.0090(15) -0.0023(17)
C17 0.051(3) 0.021(2) 0.030(2) -0.0049(18) 0.027(2) 0.001(2)
C16 0.032(2) 0.029(2) 0.043(3) 0.002(2) 0.025(2) 0.0036(18)
C15 0.026(2) 0.025(2) 0.030(2) -0.0009(18) 0.0076(18) 0.0036(17)
C14 0.027(2) 0.0138(18) 0.025(2) -0.0009(17) 0.0105(16) -0.0001(16)
C13 0.027(2) 0.022(2) 0.028(2) -0.0039(18) 0.0129(17) -0.0028(17)
C18 0.039(2) 0.026(2) 0.027(2) -0.0076(19) 0.0061(18) -0.006(2)
C024 0.028(2) 0.0199(18) 0.024(2) -0.0020(17) 0.0142(17) -0.0003(17)
C4 0.032(2) 0.026(2) 0.035(3) -0.0051(19) 0.0174(19) -0.0022(19)
C5 0.024(2) 0.022(2) 0.027(2) 0.0011(17) 0.0129(17) -0.0007(16)
C6 0.0170(18) 0.023(2) 0.0227(19) -0.0015(17) 0.0070(15) -0.0040(16)
C1 0.023(2) 0.0210(19) 0.029(2) -0.0022(17) 0.0086(17) -0.0027(16)
C2 0.036(2) 0.026(2) 0.030(2) 0.0072(19) 0.0128(19) -0.002(2)
C3 0.036(2) 0.034(2) 0.022(2) -0.0046(19) 0.0145(18) -0.009(2)
N3 0.035(2) 0.083(3) 0.022(2) 0.002(2) 0.0060(17) 0.014(2)
N6 0.030(2) 0.061(3) 0.047(3) 0.007(2) 0.0168(18) 0.011(2)
C19 0.0213(19) 0.020(2) 0.022(2) 0.0010(16) 0.0061(16) 0.0003(16)

loop_
_atom_type_symbol
_atom_type_description
_atom_type_scat_dispersion_real
_atom_type_scat_dispersion_imag
_atom_type_scat_source
C C 0.0033 0.0016 'International Tables Vol C Tables 4.2.6.8 and 6.1.1.4'
H H 0.0000 0.0000 'International Tables Vol C Tables 4.2.6.8 and 6.1.1.4'
N N 0.0061 0.0033 'International Tables Vol C Tables 4.2.6.8 and 6.1.1.4'
O O 0.0106 0.0060 'International Tables Vol C Tables 4.2.6.8 and 6.1.1.4'

loop_
_geom_angle_atom_site_label_1
_geom_angle_atom_site_label_2
_geom_angle_atom_site_label_3
_geom_angle
C024 O1 C012 113.0(3)
C22 O3 C016 113.7(3)
C21 O2 C011 114.0(3)
C19 O4 C20 113.8(3)
N3 N2 N1 172.2(4)
N5 N4 C23 115.2(3)
N2 N1 C19 116.2(3)
C12 C7 C8 120.0
C12 C7 C011 118.6(2)
C8 C7 C011 121.4(2)
C7 C12 H12 120.0
C11 C12 C7 120.0
C11 C12 H12 120.0
C12 C11 H11 120.0
C12 C11 C10 120.0
C10 C11 H11 120.0
C11 C10 H10 120.0
C11 C10 C9 120.0
C9 C10 H10 120.0
C10 C9 H9 120.0
C8 C9 C10 120.0
C8 C9 H9 120.0
C7 C8 H8 120.0
C9 C8 C7 120.0
C9 C8 H8 120.0
N4 C23 H23 108.0
N4 C23 C22 114.3(3)
N4 C23 C19 109.1(3)
C22 C23 H23 108.0
C19 C23 H23 108.0
C19 C23 C22 109.2(3)
O2 C011 C7 110.7(3)
O2 C011 H01A 109.5
O2 C011 H01B 109.5
C7 C011 H01A 109.5
C7 C011 H01B 109.5
H01A C011 H01B 108.1
O1 C012 H01C 108.7
O1 C012 H01D 108.7
O1 C012 C6 114.2(3)
H01C C012 H01D 107.6
C6 C012 H01C 108.7
C6 C012 H01D 108.7
O2 C21 H21 109.0
O2 C21 C22 112.7(3)
O2 C21 C20 108.8(3)
C22 C21 H21 109.0
C20 C21 H21 109.0
C20 C21 C22 108.1(3)
O3 C22 C23 107.4(3)
O3 C22 C21 114.8(3)
O3 C22 H22 108.9
C23 C22 C21 107.9(3)
C23 C22 H22 108.9
C21 C22 H22 108.9
O3 C016 H01E 110.1
O3 C016 H01F 110.1
O3 C016 C14 107.9(3)
H01E C016 H01F 108.4
C14 C016 H01E 110.1
C14 C016 H01F 110.1
O4 C20 C21 111.8(3)
O4 C20 H20 108.5
O4 C20 C024 105.4(3)
C21 C20 H20 108.5
C024 C20 C21 114.0(3)
C024 C20 H20 108.5
N6 N5 N4 171.8(4)
C16 C17 H17 120.0
C16 C17 C18 120.0
C18 C17 H17 120.0
C17 C16 H16 120.0
C17 C16 C15 120.0
C15 C16 H16 120.0
C16 C15 H15 120.0
C14 C15 C16 120.0
C14 C15 H15 120.0
C15 C14 C016 119.3(2)
C15 C14 C13 120.0
C13 C14 C016 120.7(2)
C14 C13 H13 120.0
C14 C13 C18 120.0
C18 C13 H13 120.0
C17 C18 H18 120.0
C13 C18 C17 120.0
C13 C18 H18 120.0
O1 C024 C20 107.6(3)
O1 C024 H02A 110.2
O1 C024 H02B 110.2
C20 C024 H02A 110.2
C20 C024 H02B 110.2
H02A C024 H02B 108.5
C5 C4 H4 120.0
C5 C4 C3 120.0
C3 C4 H4 120.0
C4 C5 H5 120.0
C4 C5 C6 120.0
C6 C5 H5 120.0
C5 C6 C012 121.1(2)
C1 C6 C012 118.9(2)
C1 C6 C5 120.0
C6 C1 H1 120.0
C2 C1 C6 120.0
C2 C1 H1 120.0
C1 C2 H2 120.0
C1 C2 C3 120.0
C3 C2 H2 120.0
C4 C3 H3 120.0
C2 C3 C4 120.0
C2 C3 H3 120.0
O4 C19 N1 113.7(3)
O4 C19 C23 111.1(3)
O4 C19 H19 108.8
N1 C19 C23 105.7(3)
N1 C19 H19 108.8
C23 C19 H19 108.8

loop_
_geom_bond_atom_site_label_1
_geom_bond_atom_site_label_2
_geom_bond_distance
O1 C012 1.432(4)
O1 C024 1.413(5)
O3 C22 1.412(4)
O3 C016 1.434(4)
O2 C011 1.432(4)
O2 C21 1.427(4)
O4 C20 1.446(4)
O4 C19 1.411(4)
N2 N1 1.232(4)
N2 N3 1.126(4)
N4 C23 1.480(4)
N4 N5 1.234(4)
N1 C19 1.471(5)
C7 C12 1.3900
C7 C8 1.3900
C7 C011 1.509(4)
C12 H12 0.9300
C12 C11 1.3900
C11 H11 0.9300
C11 C10 1.3900
C10 H10 0.9300
C10 C9 1.3900
C9 H9 0.9300
C9 C8 1.3900
C8 H8 0.9300
C23 H23 0.9800
C23 C22 1.526(5)
C23 C19 1.525(5)
C011 H01A 0.9700
C011 H01B 0.9700
C012 H01C 0.9700
C012 H01D 0.9700
C012 C6 1.514(4)
C21 H21 0.9800
C21 C22 1.534(5)
C21 C20 1.528(5)
C22 H22 0.9800
C016 H01E 0.9700
C016 H01F 0.9700
C016 C14 1.503(4)
C20 H20 0.9800
C20 C024 1.508(5)
N5 N6 1.123(5)
C17 H17 0.9300
C17 C16 1.3900
C17 C18 1.3900
C16 H16 0.9300
C16 C15 1.3900
C15 H15 0.9300
C15 C14 1.3900
C14 C13 1.3900
C13 H13 0.9300
C13 C18 1.3900
C18 H18 0.9300
C024 H02A 0.9700
C024 H02B 0.9700
C4 H4 0.9300
C4 C5 1.3900
C4 C3 1.3900
C5 H5 0.9300
C5 C6 1.3900
C6 C1 1.3900
C1 H1 0.9300
C1 C2 1.3900
C2 H2 0.9300
C2 C3 1.3900
C3 H3 0.9300
C19 H19 0.9800

loop_
_geom_torsion_atom_site_label_1
_geom_torsion_atom_site_label_2
_geom_torsion_atom_site_label_3
_geom_torsion_atom_site_label_4
_geom_torsion
O1 C012 C6 C5 -95.3(3)
O1 C012 C6 C1 85.1(3)
O3 C016 C14 C15 -83.7(3)
O3 C016 C14 C13 93.9(3)
O2 C21 C22 O3 58.1(4)
O2 C21 C22 C23 -61.6(4)
O2 C21 C20 O4 66.0(3)
O2 C21 C20 C024 -53.5(4)
O4 C20 C024 O1 172.5(3)
N2 N1 C19 O4 58.1(4)
N2 N1 C19 C23 -179.8(3)
N4 C23 C22 O3 53.5(4)
N4 C23 C22 C21 177.7(3)
N4 C23 C19 O4 -176.1(3)
N4 C23 C19 N1 60.2(4)
C7 C12 C11 C10 0.0
C12 C7 C8 C9 0.0
C12 C7 C011 O2 -135.7(2)
C12 C11 C10 C9 0.0
C11 C10 C9 C8 0.0
C10 C9 C8 C7 0.0
C8 C7 C12 C11 0.0
C8 C7 C011 O2 45.7(4)
C011 O2 C21 C22 -77.6(4)
C011 O2 C21 C20 162.5(3)
C011 C7 C12 C11 -178.6(3)
C011 C7 C8 C9 178.6(3)
C012 O1 C024 C20 167.9(3)
C012 C6 C1 C2 179.5(2)
C21 O2 C011 C7 -160.0(3)
C21 C20 C024 O1 -64.5(4)
C22 O3 C016 C14 175.5(3)
C22 C23 C19 O4 58.3(4)
C22 C23 C19 N1 -65.4(3)
C22 C21 C20 O4 -56.8(4)
C22 C21 C20 C024 -176.2(3)
C016 O3 C22 C23 -159.7(3)
C016 O3 C22 C21 80.4(4)
C016 C14 C13 C18 -177.5(3)
C20 O4 C19 N1 62.4(4)
C20 O4 C19 C23 -56.6(4)
C20 C21 C22 O3 178.4(3)
C20 C21 C22 C23 58.8(3)
N5 N4 C23 C22 32.5(4)
N5 N4 C23 C19 -90.1(4)
C17 C16 C15 C14 0.0
C16 C17 C18 C13 0.0
C16 C15 C14 C016 177.6(3)
C16 C15 C14 C13 0.0
C15 C14 C13 C18 0.0
C14 C13 C18 C17 0.0
C18 C17 C16 C15 0.0
C024 O1 C012 C6 69.9(4)
C4 C5 C6 C012 -179.5(2)
C4 C5 C6 C1 0.0
C5 C4 C3 C2 0.0
C5 C6 C1 C2 0.0
C6 C1 C2 C3 0.0
C1 C2 C3 C4 0.0
C3 C4 C5 C6 0.0
C19 O4 C20 C21 56.7(4)
C19 O4 C20 C024 -179.0(3)
C19 C23 C22 O3 176.0(3)
C19 C23 C22 C21 -59.8(3)
